data_2004215
loop_
_publ_author_name
'Bocelli, G.'
'Cantoni, A.'

_publ_section_title
;
 3-Methylphthalic Anhydride
;
_journal_issue 12
_journal_name_full 'Acta Crystallographica Section C'
_journal_page_first 2652
_journal_page_last 2654
_journal_paper_doi 10.1107/S0108270195008869
_journal_volume 51
_journal_year 1995
_chemical_formula_sum 'C9 H6 O3'
_chemical_formula_weight 162.14
_chemical_name_common '3-methylphthalic anhydride'
_space_group_IT_number 33
_symmetry_cell_setting orthorhombic
_symmetry_space_group_name_Hall 'P 2c -2n'
_symmetry_space_group_name_H-M 'P n a 21'
_cell_angle_alpha 90
_cell_angle_beta 90
_cell_angle_gamma 90
_cell_formula_units_Z 4
_cell_length_a 9.504(2)
_cell_length_b 15.059(3)
_cell_length_c 5.295(2)
_cell_measurement_reflns_used 30
_cell_measurement_temperature 293(2)
_cell_measurement_theta_max 42.9
_cell_measurement_theta_min 11.2
_cell_volume 757.8(4)
_computing_cell_refinement 'Belletti, Cantoni & Pasquinelli (1992)'
_computing_data_collection 'Belletti, Cantoni & Pasquinelli (1992)'
_computing_data_reduction 'Belletti, Cantoni & Pasquinelli (1992)'
_computing_molecular_graphics 'ORTEP (Johnson, 1965)'
_computing_structure_refinement 'SHELXL93 (Sheldrick, 1993)'
_computing_structure_solution 'SIR92 (Altomare et al., 1994)'
_diffrn_ambient_temperature 293(2)
_diffrn_measurement_device 'Siemens AED'
_diffrn_measurement_method 'Lehman & Larsen (1974)'
_diffrn_radiation_monochromator graphite
_diffrn_radiation_source 'fine-focus sealed tube'
_diffrn_radiation_type CuK\a
_diffrn_radiation_wavelength 1.54178
_diffrn_reflns_av_R_equivalents 0.0000
_diffrn_reflns_av_sigmaI/netI 0.2069
_diffrn_reflns_limit_h_max 11
_diffrn_reflns_limit_h_min 0
_diffrn_reflns_limit_k_max 18
_diffrn_reflns_limit_k_min 0
_diffrn_reflns_limit_l_max 6
_diffrn_reflns_limit_l_min 0
_diffrn_reflns_number 809
_diffrn_reflns_theta_max 70.07
_diffrn_reflns_theta_min 5.50
_diffrn_standards_decay_% 55
_diffrn_standards_interval_count 50
_diffrn_standards_number 1
_exptl_absorpt_coefficient_mu 0.911
_exptl_absorpt_correction_type none
_exptl_crystal_colour colorless
_exptl_crystal_density_diffrn 1.421
_exptl_crystal_description prism
_exptl_crystal_F_000 336
_exptl_crystal_size_max 0.52
_exptl_crystal_size_mid 0.06
_exptl_crystal_size_min 0.04
_refine_diff_density_max 0.10
_refine_diff_density_min -0.09
_refine_ls_abs_structure_details 'Flack (1983) parameter = 0.1(5); not determined reliably'
_refine_ls_abs_structure_Flack 0.1(5)
_refine_ls_extinction_coef 0.0084(7)
_refine_ls_extinction_method 'SHELXL93 (Sheldrick, 1993)'
_refine_ls_goodness_of_fit_all 0.647
_refine_ls_goodness_of_fit_obs 0.929
_refine_ls_hydrogen_treatment refall
_refine_ls_matrix_type full
_refine_ls_number_parameters 134
_refine_ls_number_reflns 806
_refine_ls_number_restraints 1
_refine_ls_restrained_S_all 1.038
_refine_ls_restrained_S_obs 0.927
_refine_ls_R_factor_all 0.0850
_refine_ls_R_factor_obs 0.0323
_refine_ls_shift/esd_max 0.482
_refine_ls_shift/esd_mean 0.084
_refine_ls_structure_factor_coef Fsqd
_refine_ls_weighting_scheme
;
calc w = 1/[\s^2^(F~o~^2^) + (0.0129P)^2^]
where P = (F~o~^2^ + 2F~c~^2^)/3
;
_refine_ls_wR_factor_all 0.0746
_refine_ls_wR_factor_obs 0.0433
_reflns_number_observed 387
_reflns_number_total 809
_reflns_observed_criterion >2sigma(I)
_cod_data_source_file bm1019.cif
_cod_data_source_block struct
_cod_database_code 2004215

loop_
_symmetry_equiv_pos_as_xyz
'x, y, z'
'-x+1/2, y+1/2, z+1/2'
'x+1/2, -y+1/2, z'
'-x, -y, z+1/2'

loop_
_atom_site_aniso_label
_atom_site_aniso_U_11
_atom_site_aniso_U_22
_atom_site_aniso_U_33
_atom_site_aniso_U_12
_atom_site_aniso_U_13
_atom_site_aniso_U_23
O1 0.081(2) 0.0450(13) 0.092(3) -0.0055(14) -0.009(2) -0.013(2)
C2 0.062(3) 0.050(2) 0.071(4) 0.004(2) 0.005(3) 0.010(3)
C3 0.050(2) 0.036(2) 0.060(3) 0.002(2) 0.003(3) 0.004(2)
C4 0.062(3) 0.044(2) 0.066(3) 0.005(2) -0.014(3) -0.009(3)
C5 0.069(2) 0.044(2) 0.074(4) 0.004(2) -0.006(3) -0.013(2)
C6 0.059(2) 0.043(2) 0.069(4) 0.004(2) 0.003(3) 0.001(2)
C7 0.050(2) 0.063(2) 0.061(4) -0.002(2) 0.006(3) 0.005(3)
C8 0.050(2) 0.046(2) 0.045(3) -0.003(2) 0.007(3) 0.001(2)
C9 0.060(3) 0.064(2) 0.071(4) -0.008(2) 0.009(3) 0.003(3)
C10 0.087(4) 0.094(4) 0.056(4) 0.010(3) -0.028(3) 0.003(4)
O11 0.085(2) 0.0537(14) 0.098(3) 0.0159(14) -0.010(2) 0.012(2)
O12 0.103(2) 0.089(2) 0.094(3) -0.016(2) -0.026(3) -0.027(2)

loop_
_atom_site_label
_atom_site_occupancy
_atom_site_fract_x
_atom_site_fract_y
_atom_site_fract_z
_atom_site_U_iso_or_equiv
_atom_site_thermal_displace_type
_atom_site_calc_flag
_atom_site_type_symbol
O1 1 .2251(3) .06205(14) .0184(7) .0726(10) Uani d O
C2 1 .1503(4) .0169(2) -0.1690(10) .0609(13) Uani d C
C3 1 .1948(3) -.0763(2) -0.1651(9) .0488(11) Uani d C
C4 1 .1473(4) -0.1467(2) -0.3043(9) .0576(13) Uani d C
C5 1 .2075(4) -0.2289(2) -0.2555(9) .0625(13) Uani d C
C6 1 .3103(4) -0.2380(2) -.0681(8) .0570(13) Uani d C
C7 1 .3578(4) -0.1672(2) .0780(8) .0577(13) Uani d C
C8 1 .2945(3) -.0858(2) .0217(8) .0468(10) Uani d C
C9 1 .3141(4) .0006(3) .1437(9) .0649(14) Uani d C
C10 1 .4730(6) -0.1791(4) .2721(11) .079(2) Uani d C
O11 1 .0678(3) .05567(13) -0.3007(7) .0790(11) Uani d O
O12 1 .3851(3) .0265(2) .3144(7) .0954(13) Uani d O
H4 1 .073(3) -0.132(2) -0.447(9) .101(15) Uiso d H
H5 1 .185(3) -0.2888(19) -0.402(7) .092(12) Uiso d H
H6 1 .353(3) -0.3042(16) -.058(7) .063(9) Uiso d H
H10A 1 .500(4) -0.246(2) .313(10) .153(19) Uiso d H
H10B 1 .451(4) -0.148(2) .418(8) .079(17) Uiso d H
H10C 1 .577(6) -0.130(3) .288(15) .19(3) Uiso d H

loop_
_atom_type_symbol
_atom_type_description
_atom_type_scat_dispersion_real
_atom_type_scat_dispersion_imag
_atom_type_scat_source
O O 0.0492 0.0322 'International Tables Vol C Tables 4.2.6.8 and 6.1.1.4'
C C 0.0181 0.0091 'International Tables Vol C Tables 4.2.6.8 and 6.1.1.4'
H H 0.0000 0.0000 'International Tables Vol C Tables 4.2.6.8 and 6.1.1.4'

loop_
_geom_angle_atom_site_label_1
_geom_angle_atom_site_label_2
_geom_angle_atom_site_label_3
_geom_angle
_geom_angle_publ_flag
C2 O1 C9 108.6(3) yes
O11 C2 O1 120.5(3) yes
O11 C2 C3 131.5(5) yes
O1 C2 C3 108.0(4) yes
C4 C3 C8 122.3(3) yes
C4 C3 C2 129.7(4) yes
C8 C3 C2 107.9(4) yes
C3 C4 C5 117.0(4) yes
C4 C5 C6 120.5(4) yes
C7 C6 C5 123.0(3) yes
C6 C7 C8 114.5(4) yes
C6 C7 C10 121.4(4) yes
C8 C7 C10 124.1(4) yes
C3 C8 C7 122.7(3) yes
C3 C8 C9 108.2(3) yes
C7 C8 C9 129.1(4) yes
O12 C9 O1 118.6(4) yes
O12 C9 C8 134.1(4) yes
O1 C9 C8 107.3(4) yes

loop_
_geom_bond_atom_site_label_1
_geom_bond_atom_site_label_2
_geom_bond_distance
_geom_bond_publ_flag
O1 C2 1.398(5) yes
O1 C9 1.418(4) yes
C2 O11 1.201(4) yes
C2 C3 1.466(4) yes
C3 C4 1.368(5) yes
C3 C8 1.377(4) yes
C4 C5 1.388(4) yes
C5 C6 1.399(5) yes
C6 C7 1.392(5) yes
C7 C8 1.398(4) yes
C7 C10 1.513(6) yes
C8 C9 1.465(5) yes
C9 O12 1.193(5) yes

loop_
_cod_related_entry_id
_cod_related_entry_database
_cod_related_entry_code
1 ChemSpider 88955
